data_4001097
loop_
_publ_author_name
'Chiang, Chao Cheng'
'Chen, Hong-Chun'
'Lee, Chin-sheng'
'Leung, Man-kit'
'Lin, Kun-Rung'
'Hsieh, Kuo-Huang'

_publ_section_title
;
 Electrochemical Deposition of Bis(N,N&#x2032;-diphenylaminoaryl)
 Substituted Ferrocenes, and Their Application as a Hole-Injection Layer
 on Polymeric Light-Emitting Diodes
;
_journal_issue 2
_journal_name_full 'Chemistry of Materials'
_journal_page_first 540
_journal_paper_doi 10.1021/cm702217u
_journal_volume 20
_journal_year 2008
_chemical_formula_sum 'C30 H25 Fe N'
_chemical_formula_weight 455.36
_chemical_name_systematic
; 
 ? 
;
_space_group_IT_number 2
_symmetry_cell_setting triclinic
_symmetry_space_group_name_Hall '-P 1'
_symmetry_space_group_name_H-M 'P -1'
_atom_sites_solution_hydrogens geom
_atom_sites_solution_primary direct
_atom_sites_solution_secondary difmap
_audit_creation_method SHELXL-97
_cell_angle_alpha 109.02(3)
_cell_angle_beta 91.80(3)
_cell_angle_gamma 103.57(3)
_cell_formula_units_Z 2
_cell_length_a 7.9522(16)
_cell_length_b 10.827(2)
_cell_length_c 14.369(3)
_cell_measurement_reflns_used 11608
_cell_measurement_temperature 295(2)
_cell_measurement_theta_max 27.5
_cell_measurement_theta_min 1
_cell_volume 1129.1(5)
_computing_cell_refinement 'HKL Denzo & Scalepack (Otwinowski & Minor)'
_computing_data_collection 'COLLECT (Nonius BV)'
_computing_data_reduction 'HKL Denzo & Scalepack (Otwinowski & Minor)'
_computing_molecular_graphics SHELXTL
_computing_publication_material SHELXTL
_computing_structure_refinement 'SHELXL-97 (Sheldrick, 1997)'
_computing_structure_solution 'SHELXS-97 (Sheldrick, 1990)'
_diffrn_ambient_temperature 295(2)
_diffrn_measured_fraction_theta_full 0.943
_diffrn_measured_fraction_theta_max 0.943
_diffrn_measurement_method CCD
_diffrn_radiation_monochromator graphite
_diffrn_radiation_source 'fine-focus sealed tube'
_diffrn_radiation_type MoK\a
_diffrn_radiation_wavelength 0.71073
_diffrn_reflns_av_R_equivalents 0.0436
_diffrn_reflns_av_sigmaI/netI 0.1093
_diffrn_reflns_limit_h_max 10
_diffrn_reflns_limit_h_min -10
_diffrn_reflns_limit_k_max 13
_diffrn_reflns_limit_k_min -14
_diffrn_reflns_limit_l_max 18
_diffrn_reflns_limit_l_min -17
_diffrn_reflns_number 7260
_diffrn_reflns_theta_full 27.50
_diffrn_reflns_theta_max 27.50
_diffrn_reflns_theta_min 1.51
_exptl_absorpt_coefficient_mu 0.686
_exptl_absorpt_correction_T_max 0.905
_exptl_absorpt_correction_T_min 0.848
_exptl_absorpt_correction_type multi-scan
_exptl_absorpt_process_details
; 
multi-scan from symmetry-related measurements 
 Sortav (Blessing 1995) 
;
_exptl_crystal_density_diffrn 1.339
_exptl_crystal_density_method 'not measured'
_exptl_crystal_F_000 476
_exptl_crystal_size_max 0.25
_exptl_crystal_size_mid 0.20
_exptl_crystal_size_min 0.15
_refine_diff_density_max 0.245
_refine_diff_density_min -0.330
_refine_diff_density_rms 0.054
_refine_ls_extinction_coef 0.0039(16)
_refine_ls_extinction_expression Fc^*^=kFc[1+0.001xFc^2^\l^3^/sin(2\q)]^-1/4^
_refine_ls_extinction_method SHELXL
_refine_ls_goodness_of_fit_ref 1.002
_refine_ls_hydrogen_treatment mixed
_refine_ls_matrix_type full
_refine_ls_number_parameters 290
_refine_ls_number_reflns 4897
_refine_ls_number_restraints 0
_refine_ls_restrained_S_all 1.002
_refine_ls_R_factor_all 0.1400
_refine_ls_R_factor_gt 0.0562
_refine_ls_shift/su_max 0.000
_refine_ls_shift/su_mean 0.000
_refine_ls_structure_factor_coef Fsqd
_refine_ls_weighting_details 'calc w=1/[\s^2^(Fo^2^)+(0.0479P)^2^+0.3109P] where P=(Fo^2^+2Fc^2^)/3'
_refine_ls_weighting_scheme calc
_refine_ls_wR_factor_gt 0.1081
_refine_ls_wR_factor_ref 0.1384
_reflns_number_gt 2588
_reflns_number_total 4897
_reflns_threshold_expression >2sigma(I)
_cod_data_source_file cm702217u-file003.cif
_cod_data_source_block ic10865
_cod_depositor_comments
;
The following automatic conversions were performed:

'_symmetry_cell_setting' value 'Triclinic' changed to 'triclinic'
according to /home/saulius/struct/CIF-dictionaries/cif_core.dic
dictionary named 'cif_core.dic' version 2.4.1 from 2010-06-29.

Automatic conversion script
Id: cif_fix_values 1715 2011-07-08 13:25:40Z adriana 
;
_cod_original_cell_volume 1129.0(4)
_cod_original_sg_symbol_H-M P-1
_cod_database_code 4001097

loop_
_symmetry_equiv_pos_as_xyz
'x, y, z'
'-x, -y, -z'

loop_
_atom_site_label
_atom_site_type_symbol
_atom_site_fract_x
_atom_site_fract_y
_atom_site_fract_z
_atom_site_U_iso_or_equiv
_atom_site_adp_type
_atom_site_occupancy
_atom_site_symmetry_multiplicity
_atom_site_calc_flag
_atom_site_refinement_flags
Fe1 Fe -0.25135(7) 0.73355(5) 0.48702(4) 0.0515(2) Uani 1 1 d .
N1 N 0.3301(4) 0.7732(3) -0.0788(2) 0.0521(8) Uani 1 1 d .
C1 C -0.3041(8) 0.8893(5) 0.5970(4) 0.0935(16) Uani 1 1 d .
H1A H -0.2593 0.9195 0.6673 0.112 Uiso 1 1 calc R
C2 C -0.4552(6) 0.7950(5) 0.5530(4) 0.0796(14) Uani 1 1 d .
H2A H -0.5368 0.7458 0.5865 0.095 Uiso 1 1 calc R
C3 C -0.4747(7) 0.7783(5) 0.4543(5) 0.0924(15) Uani 1 1 d .
H3A H -0.5731 0.7173 0.4055 0.111 Uiso 1 1 calc R
C4 C -0.3286(10) 0.8667(7) 0.4357(5) 0.116(2) Uani 1 1 d .
H4A H -0.3070 0.8810 0.3727 0.139 Uiso 1 1 calc R
C5 C -0.2249(7) 0.9347(5) 0.5277(6) 0.112(2) Uani 1 1 d .
H5A H -0.1145 1.0040 0.5399 0.135 Uiso 1 1 calc R
C6 C -0.0125(5) 0.6921(4) 0.4784(3) 0.0503(9) Uani 1 1 d .
H6A H 0.1004 0.7593 0.4934 0.060 Uiso 1 1 calc R
C7 C -0.1032(5) 0.6417(4) 0.5474(3) 0.0610(10) Uani 1 1 d .
H7A H -0.0633 0.6676 0.6180 0.073 Uiso 1 1 calc R
C8 C -0.2599(5) 0.5495(4) 0.4975(3) 0.0587(10) Uani 1 1 d .
H8A H -0.3483 0.4991 0.5270 0.070 Uiso 1 1 calc R
C9 C -0.2681(5) 0.5412(3) 0.3976(3) 0.0556(10) Uani 1 1 d .
H9A H -0.3637 0.4840 0.3456 0.067 Uiso 1 1 calc R
C10 C -0.1134(4) 0.6299(3) 0.3843(3) 0.0482(9) Uani 1 1 d .
C11 C -0.0698(5) 0.6480(4) 0.2916(3) 0.0528(9) Uani 1 1 d .
H11A H -0.1562 0.6094 0.2378 0.063 Uiso 1 1 calc R
C12 C 0.0841(5) 0.7155(3) 0.2774(3) 0.0491(9) Uani 1 1 d .
H12A H 0.1656 0.7582 0.3334 0.059 Uiso 1 1 calc R
C13 C 0.1422(4) 0.7315(3) 0.1855(3) 0.0425(8) Uani 1 1 d .
C14 C 0.3127(4) 0.8035(3) 0.1855(3) 0.0494(9) Uani 1 1 d .
H14A H 0.3863 0.8433 0.2448 0.059 Uiso 1 1 calc R
C15 C 0.3742(4) 0.8168(3) 0.1004(3) 0.0503(9) Uani 1 1 d .
H15A H 0.4886 0.8649 0.1025 0.060 Uiso 1 1 calc R
C16 C 0.2674(4) 0.7591(3) 0.0112(3) 0.0451(8) Uani 1 1 d .
C17 C 0.0979(5) 0.6883(3) 0.0095(3) 0.0509(9) Uani 1 1 d .
H17A H 0.0246 0.6494 -0.0499 0.061 Uiso 1 1 calc R
C18 C 0.0364(4) 0.6748(3) 0.0954(3) 0.0481(9) Uani 1 1 d .
H18A H -0.0781 0.6268 0.0930 0.058 Uiso 1 1 calc R
C19 C 0.4664(4) 0.7139(3) -0.1159(2) 0.0450(8) Uani 1 1 d .
C20 C 0.4772(5) 0.5944(3) -0.1029(3) 0.0570(10) Uani 1 1 d .
H20A H 0.3964 0.5542 -0.0690 0.068 Uiso 1 1 calc R
C21 C 0.6079(6) 0.5353(4) -0.1403(3) 0.0763(13) Uani 1 1 d .
H21A H 0.6152 0.4557 -0.1308 0.092 Uiso 1 1 calc R
C22 C 0.7269(6) 0.5918(5) -0.1912(3) 0.0781(14) Uani 1 1 d .
H22A H 0.8116 0.5492 -0.2184 0.094 Uiso 1 1 calc R
C23 C 0.7204(5) 0.7107(5) -0.2016(3) 0.0700(12) Uani 1 1 d .
H23A H 0.8038 0.7511 -0.2340 0.084 Uiso 1 1 calc R
C24 C 0.5914(5) 0.7726(4) -0.1647(3) 0.0571(10) Uani 1 1 d .
H24A H 0.5884 0.8540 -0.1726 0.069 Uiso 1 1 calc R
C25 C 0.2632(4) 0.8557(3) -0.1212(3) 0.0441(8) Uani 1 1 d .
C26 C 0.2518(5) 0.8307(4) -0.2222(3) 0.0586(10) Uani 1 1 d .
H26A H 0.2841 0.7566 -0.2641 0.070 Uiso 1 1 calc R
C27 C 0.1923(5) 0.9159(4) -0.2605(3) 0.0671(11) Uani 1 1 d .
H27A H 0.1889 0.9007 -0.3282 0.080 Uiso 1 1 calc R
C28 C 0.1381(5) 1.0229(4) -0.2005(4) 0.0666(11) Uani 1 1 d .
H28A H 0.0989 1.0801 -0.2270 0.080 Uiso 1 1 calc R
C29 C 0.1421(5) 1.0445(4) -0.1013(3) 0.0645(11) Uani 1 1 d .
H29A H 0.1021 1.1152 -0.0605 0.077 Uiso 1 1 calc R
C30 C 0.2052(4) 0.9620(3) -0.0610(3) 0.0503(9) Uani 1 1 d .
H30A H 0.2086 0.9781 0.0068 0.060 Uiso 1 1 calc R

loop_
_atom_site_aniso_label
_atom_site_aniso_U_11
_atom_site_aniso_U_22
_atom_site_aniso_U_33
_atom_site_aniso_U_23
_atom_site_aniso_U_13
_atom_site_aniso_U_12
Fe1 0.0517(3) 0.0513(3) 0.0582(4) 0.0244(3) 0.0188(3) 0.0158(2)
N1 0.0617(19) 0.0659(18) 0.050(2) 0.0330(16) 0.0244(15) 0.0348(16)
C1 0.102(4) 0.070(3) 0.100(4) 0.010(3) 0.025(3) 0.034(3)
C2 0.079(3) 0.080(3) 0.101(4) 0.044(3) 0.048(3) 0.036(3)
C3 0.079(3) 0.111(4) 0.111(5) 0.049(4) 0.014(3) 0.052(3)
C4 0.176(7) 0.135(5) 0.121(5) 0.099(5) 0.086(5) 0.112(5)
C5 0.092(4) 0.059(3) 0.200(7) 0.053(4) 0.071(5) 0.027(3)
C6 0.050(2) 0.062(2) 0.047(2) 0.0254(19) 0.0158(19) 0.0188(18)
C7 0.067(3) 0.078(3) 0.052(3) 0.030(2) 0.019(2) 0.030(2)
C8 0.064(3) 0.055(2) 0.066(3) 0.030(2) 0.023(2) 0.017(2)
C9 0.054(2) 0.050(2) 0.060(3) 0.0177(19) 0.0137(19) 0.0100(18)
C10 0.051(2) 0.0515(19) 0.046(2) 0.0206(18) 0.0138(18) 0.0143(17)
C11 0.053(2) 0.060(2) 0.045(2) 0.0157(18) 0.0086(18) 0.0155(18)
C12 0.054(2) 0.052(2) 0.046(2) 0.0176(17) 0.0095(18) 0.0207(18)
C13 0.048(2) 0.0445(18) 0.044(2) 0.0211(16) 0.0153(18) 0.0198(16)
C14 0.049(2) 0.055(2) 0.046(2) 0.0186(18) 0.0054(18) 0.0150(17)
C15 0.043(2) 0.056(2) 0.056(3) 0.0242(19) 0.0099(19) 0.0123(17)
C16 0.055(2) 0.0482(19) 0.045(2) 0.0222(17) 0.0174(18) 0.0264(17)
C17 0.052(2) 0.055(2) 0.044(2) 0.0159(18) 0.0056(18) 0.0129(18)
C18 0.0433(19) 0.054(2) 0.048(2) 0.0194(18) 0.0112(18) 0.0110(16)
C19 0.052(2) 0.0503(19) 0.035(2) 0.0120(16) 0.0082(17) 0.0199(17)
C20 0.064(2) 0.052(2) 0.063(3) 0.0230(19) 0.011(2) 0.0248(19)
C21 0.093(3) 0.067(3) 0.083(3) 0.024(2) 0.015(3) 0.049(3)
C22 0.078(3) 0.100(4) 0.067(3) 0.016(3) 0.011(2) 0.061(3)
C23 0.066(3) 0.095(3) 0.055(3) 0.024(2) 0.024(2) 0.033(2)
C24 0.066(2) 0.060(2) 0.051(2) 0.0201(19) 0.020(2) 0.024(2)
C25 0.0432(19) 0.0467(19) 0.050(2) 0.0227(17) 0.0149(17) 0.0154(16)
C26 0.078(3) 0.057(2) 0.049(3) 0.0194(19) 0.014(2) 0.030(2)
C27 0.087(3) 0.077(3) 0.047(3) 0.030(2) 0.008(2) 0.028(2)
C28 0.064(3) 0.069(3) 0.089(4) 0.049(3) 0.014(2) 0.026(2)
C29 0.069(3) 0.062(2) 0.083(3) 0.038(2) 0.033(2) 0.034(2)
C30 0.056(2) 0.053(2) 0.052(2) 0.0241(18) 0.0215(18) 0.0216(18)

loop_
_atom_type_symbol
_atom_type_description
_atom_type_scat_dispersion_real
_atom_type_scat_dispersion_imag
_atom_type_scat_source
C C 0.0033 0.0016 'International Tables Vol C Tables 4.2.6.8 and 6.1.1.4'
H H 0.0000 0.0000 'International Tables Vol C Tables 4.2.6.8 and 6.1.1.4'
N N 0.0061 0.0033 'International Tables Vol C Tables 4.2.6.8 and 6.1.1.4'
Fe Fe 0.3463 0.8444 'International Tables Vol C Tables 4.2.6.8 and 6.1.1.4'

loop_
_geom_angle_atom_site_label_1
_geom_angle_atom_site_label_2
_geom_angle_atom_site_label_3
_geom_angle
C5 Fe1 C4 40.8(2)
C5 Fe1 C3 67.5(2)
C4 Fe1 C3 40.9(2)
C5 Fe1 C9 158.9(3)
C4 Fe1 C9 121.7(2)
C3 Fe1 C9 107.1(2)
C5 Fe1 C8 160.1(3)
C4 Fe1 C8 156.2(3)
C3 Fe1 C8 120.0(2)
C9 Fe1 C8 40.57(14)
C5 Fe1 C1 39.1(2)
C4 Fe1 C1 67.3(2)
C3 Fe1 C1 66.3(2)
C9 Fe1 C1 159.3(2)
C8 Fe1 C1 123.9(2)
C5 Fe1 C2 65.9(2)
C4 Fe1 C2 67.2(2)
C3 Fe1 C2 39.37(19)
C9 Fe1 C2 123.72(18)
C8 Fe1 C2 107.19(17)
C1 Fe1 C2 38.88(19)
C5 Fe1 C7 125.8(3)
C4 Fe1 C7 162.7(3)
C3 Fe1 C7 154.9(2)
C9 Fe1 C7 67.83(16)
C8 Fe1 C7 40.14(15)
C1 Fe1 C7 109.3(2)
C2 Fe1 C7 121.54(19)
C5 Fe1 C6 110.63(19)
C4 Fe1 C6 126.1(2)
C3 Fe1 C6 162.5(2)
C9 Fe1 C6 68.00(15)
C8 Fe1 C6 68.04(15)
C1 Fe1 C6 124.1(2)
C2 Fe1 C6 157.36(19)
C7 Fe1 C6 40.58(14)
C5 Fe1 C10 124.1(2)
C4 Fe1 C10 108.44(19)
C3 Fe1 C10 125.0(2)
C9 Fe1 C10 40.99(14)
C8 Fe1 C10 68.68(15)
C1 Fe1 C10 158.85(19)
C2 Fe1 C10 160.66(19)
C7 Fe1 C10 68.28(15)
C6 Fe1 C10 40.35(13)
C19 N1 C25 122.9(3)
C19 N1 C16 118.6(3)
C25 N1 C16 118.3(3)
C5 C1 C2 108.9(5)
C5 C1 Fe1 69.7(3)
C2 C1 Fe1 70.7(3)
C1 C2 C3 109.3(5)
C1 C2 Fe1 70.5(3)
C3 C2 Fe1 69.8(3)
C2 C3 C4 107.6(5)
C2 C3 Fe1 70.8(3)
C4 C3 Fe1 69.3(3)
C5 C4 C3 105.5(5)
C5 C4 Fe1 69.5(3)
C3 C4 Fe1 69.8(3)
C1 C5 C4 108.7(5)
C1 C5 Fe1 71.2(3)
C4 C5 Fe1 69.7(3)
C10 C6 C7 108.5(3)
C10 C6 Fe1 70.2(2)
C7 C6 Fe1 69.5(2)
C8 C7 C6 108.2(4)
C8 C7 Fe1 69.5(2)
C6 C7 Fe1 69.9(2)
C7 C8 C9 108.1(3)
C7 C8 Fe1 70.4(2)
C9 C8 Fe1 69.6(2)
C8 C9 C10 108.7(3)
C8 C9 Fe1 69.8(2)
C10 C9 Fe1 70.6(2)
C6 C10 C9 106.4(3)
C6 C10 C11 127.7(3)
C9 C10 C11 125.9(3)
C6 C10 Fe1 69.5(2)
C9 C10 Fe1 68.4(2)
C11 C10 Fe1 128.0(3)
C12 C11 C10 125.1(3)
C11 C12 C13 128.6(3)
C18 C13 C14 117.2(3)
C18 C13 C12 123.0(3)
C14 C13 C12 119.8(3)
C15 C14 C13 121.6(3)
C14 C15 C16 120.4(3)
C17 C16 C15 119.0(3)
C17 C16 N1 120.0(3)
C15 C16 N1 121.0(3)
C16 C17 C18 120.4(3)
C17 C18 C13 121.3(3)
C24 C19 C20 118.5(3)
C24 C19 N1 121.8(3)
C20 C19 N1 119.7(3)
C21 C20 C19 119.8(4)
C22 C21 C20 121.1(4)
C23 C22 C21 119.4(4)
C22 C23 C24 120.9(4)
C23 C24 C19 120.3(4)
C26 C25 C30 119.1(3)
C26 C25 N1 121.3(3)
C30 C25 N1 119.6(3)
C27 C26 C25 119.8(4)
C28 C27 C26 121.0(4)
C29 C28 C27 119.4(4)
C28 C29 C30 120.5(4)
C25 C30 C29 120.1(4)

loop_
_geom_bond_atom_site_label_1
_geom_bond_atom_site_label_2
_geom_bond_distance
Fe1 C5 2.019(5)
Fe1 C4 2.020(5)
Fe1 C3 2.027(5)
Fe1 C9 2.030(4)
Fe1 C8 2.032(4)
Fe1 C1 2.038(5)
Fe1 C2 2.040(4)
Fe1 C7 2.044(4)
Fe1 C6 2.050(3)
Fe1 C10 2.059(4)
N1 C19 1.418(4)
N1 C25 1.419(4)
N1 C16 1.442(4)
C1 C5 1.357(7)
C1 C2 1.357(7)
C2 C3 1.370(7)
C3 C4 1.415(8)
C4 C5 1.408(8)
C6 C10 1.417(5)
C6 C7 1.420(5)
C7 C8 1.399(5)
C8 C9 1.408(5)
C9 C10 1.432(5)
C10 C11 1.450(5)
C11 C12 1.329(5)
C12 C13 1.463(5)
C13 C18 1.390(4)
C13 C14 1.396(4)
C14 C15 1.369(5)
C15 C16 1.383(5)
C16 C17 1.380(5)
C17 C18 1.381(5)
C19 C24 1.386(5)
C19 C20 1.387(5)
C20 C21 1.379(5)
C21 C22 1.367(6)
C22 C23 1.356(6)
C23 C24 1.381(5)
C25 C26 1.382(5)
C25 C30 1.382(5)
C26 C27 1.378(5)
C27 C28 1.370(5)
C28 C29 1.365(5)
C29 C30 1.383(5)
